data_2018415
loop_
_publ_author_name
'Perdih, Franc'

_publ_section_title
;
 (Pentane-2,4-dionato-\k^2^<i>O</i>,<i>O</i>')(pyridin-2-amine-\k<i>N</i>^1^)copper(II)
 and
 (pentane-2,4-dionato-\k^2^<i>O</i>,<i>O</i>')(pyrimidin-2-amine-\k<i>N</i>^1^)copper(II)
;
_journal_coeditor_code KU3061
_journal_issue 3
_journal_name_full 'Acta Crystallographica Section C'
_journal_page_first m64
_journal_page_last m68
_journal_paper_doi 10.1107/S0108270112004386
_journal_volume 68
_journal_year 2012
_chemical_formula_iupac '[Cu (C5 H7 O2)2 (C4 H5 N3)]'
_chemical_formula_moiety 'C14 H19 Cu N3 O4'
_chemical_formula_sum 'C14 H19 Cu N3 O4'
_chemical_formula_weight 356.86
_chemical_name_systematic (pentane-2,4-dionato-\k^2^<i>O</i>,<i>O</i>')(pyrimidin-2-amine-\k<i>N</i>^1^)copper(II)
_space_group_IT_number 14
_symmetry_cell_setting monoclinic
_symmetry_space_group_name_Hall '-P 2yn'
_symmetry_space_group_name_H-M 'P 1 21/n 1'
_atom_sites_solution_hydrogens geom
_atom_sites_solution_primary direct
_atom_sites_solution_secondary difmap
_audit_creation_method 'WinGX routine CIF_UPDATE'
_cell_angle_alpha 90
_cell_angle_beta 93.0810(10)
_cell_angle_gamma 90
_cell_formula_units_Z 4
_cell_length_a 7.5686(3)
_cell_length_b 8.3504(3)
_cell_length_c 25.6871(10)
_cell_measurement_reflns_used 3870
_cell_measurement_temperature 293(2)
_cell_measurement_theta_max 27.48
_cell_measurement_theta_min 0.41
_cell_volume 1621.10(11)
_computing_cell_refinement 'DENZO-SMN (Otwinowski & Minor, 1997)'
_computing_data_collection '<i>COLLECT</i> (Nonius, 1998)'
_computing_data_reduction 'DENZO-SMN (Otwinowski & Minor, 1997)'
_computing_molecular_graphics
;
ORTEP-3 (Farrugia, 1997) and DIAMOND (Brandenburg, 1999)
;
_computing_publication_material
;
WinGX (Farrugia, 1999), PLATON (Spek, 2009) and publCIF
(Westrip, 2010)
;
_computing_structure_refinement 'SHELXL97 (Sheldrick, 2008)'
_computing_structure_solution 'SIR97 (Altomare <i>et al.</i>, 1999)'
_diffrn_ambient_temperature 293(2)
_diffrn_detector_area_resol_mean 0.055
_diffrn_measured_fraction_theta_full 0.983
_diffrn_measured_fraction_theta_max 0.983
_diffrn_measurement_device_type
;
Nonius KappaCCD area-detector
;
_diffrn_measurement_method '\f scans + \w scans'
_diffrn_radiation_monochromator graphite
_diffrn_radiation_type MoK\a
_diffrn_radiation_wavelength 0.71073
_diffrn_reflns_av_R_equivalents 0.0212
_diffrn_reflns_limit_h_max 9
_diffrn_reflns_limit_h_min -9
_diffrn_reflns_limit_k_max 10
_diffrn_reflns_limit_k_min -10
_diffrn_reflns_limit_l_max 33
_diffrn_reflns_limit_l_min -33
_diffrn_reflns_number 6985
_diffrn_reflns_theta_full 27.49
_diffrn_reflns_theta_max 27.49
_diffrn_reflns_theta_min 3.41
_exptl_absorpt_coefficient_mu 1.367
_exptl_absorpt_correction_T_max 0.8423
_exptl_absorpt_correction_T_min 0.5201
_exptl_absorpt_correction_type multi-scan
_exptl_absorpt_process_details '(SCALEPACK; Otwinowski & Minor, 1997)'
_exptl_crystal_colour blue
_exptl_crystal_density_diffrn 1.462
_exptl_crystal_density_method 'not measured'
_exptl_crystal_description prism
_exptl_crystal_F_000 740
_exptl_crystal_size_max 0.55
_exptl_crystal_size_mid 0.38
_exptl_crystal_size_min 0.13
_refine_diff_density_max 0.254
_refine_diff_density_min -0.377
_refine_ls_extinction_method none
_refine_ls_goodness_of_fit_ref 1.1
_refine_ls_hydrogen_treatment constr
_refine_ls_matrix_type full
_refine_ls_number_parameters 203
_refine_ls_number_reflns 3658
_refine_ls_number_restraints 0
_refine_ls_restrained_S_all 1.1
_refine_ls_R_factor_all 0.041
_refine_ls_R_factor_gt 0.0333
_refine_ls_shift/su_max 0.001
_refine_ls_shift/su_mean 0
_refine_ls_structure_factor_coef Fsqd
_refine_ls_weighting_details 'calc w=1/[\s^2^(Fo^2^)+(0.0371P)^2^+0.8686P] where P=(Fo^2^+2Fc^2^)/3'
_refine_ls_weighting_scheme calc
_refine_ls_wR_factor_ref 0.0929
_reflns_number_gt 3131
_reflns_number_total 3658
_reflns_threshold_expression I>2\s(I)
_cod_data_source_file ku3061.cif
_cod_data_source_block II
_cod_original_sg_symbol_H-M 'P 21/n'
_cod_database_code 2018415
_cod_database_fobs_code 2018415

loop_
_symmetry_equiv_pos_as_xyz
'x, y, z'
'-x+1/2, y+1/2, -z+1/2'
'-x, -y, -z'
'x-1/2, -y-1/2, z-1/2'

loop_
_atom_site_type_symbol
_atom_site_label
_atom_site_fract_x
_atom_site_fract_y
_atom_site_fract_z
_atom_site_U_iso_or_equiv
_atom_site_adp_type
_atom_site_calc_flag
_atom_site_refinement_flags
_atom_site_occupancy
Cu Cu1 0.08123(3) 0.55022(3) 0.901115(10) 0.04168(11) Uani d . 1
N N1 0.2227(2) 0.4135(2) 0.83418(7) 0.0411(4) Uani d . 1
N N2 0.5038(3) 0.4901(3) 0.86093(9) 0.0643(6) Uani d . 1
H H2B 0.6168 0.4859 0.8588 0.096 Uiso calc R 1
H H2A 0.4585 0.5525 0.8832 0.096 Uiso calc R 1
N N3 0.4779(3) 0.3046(3) 0.79559(9) 0.0611(6) Uani d . 1
O O1 0.2359(2) 0.73558(18) 0.90285(7) 0.0465(4) Uani d . 1
O O2 -0.0965(2) 0.6569(2) 0.85606(7) 0.0521(4) Uani d . 1
O O3 -0.0968(2) 0.3882(2) 0.90995(7) 0.0525(4) Uani d . 1
O O4 0.2403(2) 0.46119(18) 0.95510(6) 0.0444(4) Uani d . 1
C C10 0.3427(3) 0.3062(3) 1.02684(10) 0.0564(6) Uani d . 1
H H10A 0.4301 0.3896 1.0292 0.085 Uiso calc R 1
H H10B 0.3978 0.2071 1.018 0.085 Uiso calc R 1
H H10C 0.2896 0.2952 1.0598 0.085 Uiso calc R 1
C C9 0.2033(3) 0.3480(3) 0.98569(8) 0.0400(4) Uani d . 1
C C8 0.0440(3) 0.2632(3) 0.98319(10) 0.0494(5) Uani d . 1
H H8 0.0295 0.1853 1.0085 0.059 Uiso calc R 1
C C7 -0.0938(3) 0.2851(3) 0.94645(10) 0.0456(5) Uani d . 1
C C6 -0.2561(3) 0.1817(4) 0.94813(14) 0.0702(8) Uani d . 1
H H6A -0.2597 0.1084 0.9193 0.105 Uiso calc R 1
H H6B -0.3598 0.248 0.946 0.105 Uiso calc R 1
H H6C -0.2523 0.1225 0.9802 0.105 Uiso calc R 1
C C5 -0.2585(4) 0.8629(4) 0.81288(13) 0.0775(9) Uani d . 1
H H5A -0.3641 0.8165 0.8255 0.116 Uiso calc R 1
H H5B -0.2465 0.8313 0.7773 0.116 Uiso calc R 1
H H5C -0.2657 0.9775 0.8149 0.116 Uiso calc R 1
C C4 -0.1002(3) 0.8053(3) 0.84581(9) 0.0510(6) Uani d . 1
C C3 0.0300(3) 0.9143(3) 0.86184(11) 0.0565(6) Uani d . 1
H H3 0.0078 1.0222 0.8553 0.068 Uiso calc R 1
C C2 0.1921(3) 0.8742(3) 0.88710(9) 0.0437(5) Uani d . 1
C C1 0.3282(4) 1.0027(3) 0.89787(12) 0.0620(7) Uani d . 1
H H1A 0.4112 1.0024 0.8709 0.093 Uiso calc R 1
H H1B 0.3895 0.9828 0.9309 0.093 Uiso calc R 1
H H1C 0.2707 1.1051 0.8987 0.093 Uiso calc R 1
C C11 0.3989(3) 0.3995(3) 0.82958(8) 0.0436(5) Uani d . 1
C C12 0.3706(5) 0.2220(4) 0.76369(12) 0.0730(8) Uani d . 1
H H12 0.4201 0.1549 0.7395 0.088 Uiso calc R 1
C C13 0.1878(5) 0.2299(4) 0.76421(11) 0.0712(8) Uani d . 1
H H13 0.1151 0.1722 0.7407 0.085 Uiso calc R 1
C C14 0.1198(4) 0.3268(3) 0.80107(10) 0.0535(6) Uani d . 1
H H14 -0.0023 0.3325 0.8032 0.064 Uiso calc R 1

loop_
_atom_site_aniso_label
_atom_site_aniso_U_11
_atom_site_aniso_U_22
_atom_site_aniso_U_33
_atom_site_aniso_U_12
_atom_site_aniso_U_13
_atom_site_aniso_U_23
Cu1 0.03054(14) 0.04385(17) 0.04999(17) -0.00804(10) -0.00406(10) 0.00555(12)
N1 0.0420(9) 0.0396(9) 0.0409(9) -0.0046(7) -0.0052(7) -0.0008(7)
N2 0.0357(10) 0.0872(16) 0.0699(14) -0.0044(11) 0.0020(9) -0.0300(13)
N3 0.0691(14) 0.0596(13) 0.0560(12) -0.0023(11) 0.0183(10) -0.0119(10)
O1 0.0367(8) 0.0397(8) 0.0624(10) -0.0067(6) -0.0040(7) 0.0046(7)
O2 0.0353(8) 0.0595(10) 0.0603(10) -0.0040(7) -0.0071(7) 0.0078(8)
O3 0.0350(8) 0.0591(10) 0.0625(10) -0.0156(7) -0.0048(7) 0.0076(8)
O4 0.0375(8) 0.0496(9) 0.0455(8) -0.0111(6) -0.0031(6) 0.0067(7)
C10 0.0554(14) 0.0634(16) 0.0497(13) -0.0032(12) -0.0049(11) 0.0084(12)
C9 0.0422(11) 0.0389(11) 0.0395(10) 0.0012(9) 0.0060(8) -0.0050(9)
C8 0.0467(12) 0.0436(12) 0.0587(13) -0.0066(10) 0.0096(10) 0.0067(10)
C7 0.0358(10) 0.0398(11) 0.0623(14) -0.0069(9) 0.0119(9) -0.0037(10)
C6 0.0451(14) 0.0637(17) 0.102(2) -0.0209(13) 0.0083(14) 0.0072(16)
C5 0.0504(15) 0.096(2) 0.084(2) 0.0119(16) -0.0123(14) 0.0251(18)
C4 0.0374(11) 0.0663(16) 0.0493(12) 0.0061(10) 0.0037(9) 0.0132(11)
C3 0.0501(13) 0.0478(13) 0.0716(16) 0.0033(11) 0.0015(12) 0.0143(12)
C2 0.0433(11) 0.0411(12) 0.0473(11) -0.0028(9) 0.0072(9) 0.0026(10)
C1 0.0621(16) 0.0450(13) 0.0785(18) -0.0111(12) 0.0010(14) 0.0043(13)
C11 0.0455(12) 0.0448(11) 0.0405(11) -0.0013(9) 0.0033(9) 0.0012(9)
C12 0.097(2) 0.0664(18) 0.0566(16) -0.0075(17) 0.0158(15) -0.0204(14)
C13 0.093(2) 0.0628(17) 0.0561(16) -0.0135(16) -0.0094(15) -0.0192(13)
C14 0.0585(14) 0.0484(13) 0.0521(13) -0.0080(11) -0.0123(11) -0.0008(11)

loop_
_atom_type_symbol
_atom_type_description
_atom_type_scat_dispersion_real
_atom_type_scat_dispersion_imag
_atom_type_scat_source
C C 0.0033 0.0016 'International Tables Vol C Tables 4.2.6.8 and 6.1.1.4'
H H 0 0 'International Tables Vol C Tables 4.2.6.8 and 6.1.1.4'
Cu Cu 0.3201 1.2651 'International Tables Vol C Tables 4.2.6.8 and 6.1.1.4'
N N 0.0061 0.0033 'International Tables Vol C Tables 4.2.6.8 and 6.1.1.4'
O O 0.0106 0.006 'International Tables Vol C Tables 4.2.6.8 and 6.1.1.4'

loop_
_geom_angle_atom_site_label_1
_geom_angle_atom_site_label_2
_geom_angle_atom_site_label_3
_geom_angle
_geom_angle_publ_flag
O3 Cu1 O4 93.31(7) y
O3 Cu1 O1 168.59(8) y
O4 Cu1 O1 86.48(6) y
O3 Cu1 O2 85.76(7) y
O4 Cu1 O2 170.76(7) y
O1 Cu1 O2 92.61(7) y
O3 Cu1 N1 95.35(7) y
O4 Cu1 N1 92.69(7) y
O1 Cu1 N1 96.05(7) y
O2 Cu1 N1 96.55(7) y
C14 N1 C11 116.2(2) ?
C14 N1 Cu1 116.94(16) ?
C11 N1 Cu1 126.36(14) ?
C11 N2 H2B 120 ?
C11 N2 H2A 120 ?
H2B N2 H2A 120 ?
C12 N3 C11 115.6(2) ?
C2 O1 Cu1 125.15(14) ?
C4 O2 Cu1 125.38(16) ?
C7 O3 Cu1 125.12(14) ?
C9 O4 Cu1 125.45(14) ?
C9 C10 H10A 109.5 ?
C9 C10 H10B 109.5 ?
H10A C10 H10B 109.5 ?
C9 C10 H10C 109.5 ?
H10A C10 H10C 109.5 ?
H10B C10 H10C 109.5 ?
O4 C9 C8 124.6(2) ?
O4 C9 C10 116.2(2) ?
C8 C9 C10 119.3(2) ?
C7 C8 C9 125.6(2) ?
C7 C8 H8 117.2 ?
C9 C8 H8 117.2 ?
O3 C7 C8 125.2(2) ?
O3 C7 C6 115.3(2) ?
C8 C7 C6 119.5(2) ?
C7 C6 H6A 109.5 ?
C7 C6 H6B 109.5 ?
H6A C6 H6B 109.5 ?
C7 C6 H6C 109.5 ?
H6A C6 H6C 109.5 ?
H6B C6 H6C 109.5 ?
C4 C5 H5A 109.5 ?
C4 C5 H5B 109.5 ?
H5A C5 H5B 109.5 ?
C4 C5 H5C 109.5 ?
H5A C5 H5C 109.5 ?
H5B C5 H5C 109.5 ?
O2 C4 C3 124.9(2) ?
O2 C4 C5 115.9(2) ?
C3 C4 C5 119.2(3) ?
C4 C3 C2 124.9(2) ?
C4 C3 H3 117.5 ?
C2 C3 H3 117.5 ?
O1 C2 C3 125.2(2) ?
O1 C2 C1 115.5(2) ?
C3 C2 C1 119.3(2) ?
C2 C1 H1A 109.5 ?
C2 C1 H1B 109.5 ?
H1A C1 H1B 109.5 ?
C2 C1 H1C 109.5 ?
H1A C1 H1C 109.5 ?
H1B C1 H1C 109.5 ?
N2 C11 N3 117.1(2) ?
N2 C11 N1 117.2(2) ?
N3 C11 N1 125.7(2) ?
N3 C12 C13 123.5(3) ?
N3 C12 H12 118.3 ?
C13 C12 H12 118.3 ?
C14 C13 C12 116.6(3) ?
C14 C13 H13 121.7 ?
C12 C13 H13 121.7 ?
N1 C14 C13 122.3(3) ?
N1 C14 H14 118.9 ?
C13 C14 H14 118.9 ?

loop_
_geom_bond_atom_site_label_1
_geom_bond_atom_site_label_2
_geom_bond_distance
_geom_bond_publ_flag
Cu1 O3 1.9317(16) y
Cu1 O4 1.9352(15) y
Cu1 O1 1.9397(15) y
Cu1 O2 1.9428(16) y
Cu1 N1 2.3672(19) y
N1 C14 1.335(3) ?
N1 C11 1.350(3) ?
N2 C11 1.335(3) ?
N2 H2B 0.86 ?
N2 H2A 0.86 ?
N3 C12 1.317(4) ?
N3 C11 1.343(3) ?
O1 C2 1.265(3) ?
O2 C4 1.267(3) ?
O3 C7 1.272(3) ?
O4 C9 1.270(3) ?
C10 C9 1.494(3) ?
C10 H10A 0.96 ?
C10 H10B 0.96 ?
C10 H10C 0.96 ?
C9 C8 1.396(3) ?
C8 C7 1.381(3) ?
C8 H8 0.93 ?
C7 C6 1.504(3) ?
C6 H6A 0.96 ?
C6 H6B 0.96 ?
C6 H6C 0.96 ?
C5 C4 1.508(3) ?
C5 H5A 0.96 ?
C5 H5B 0.96 ?
C5 H5C 0.96 ?
C4 C3 1.388(4) ?
C3 C2 1.397(3) ?
C3 H3 0.93 ?
C2 C1 1.503(3) ?
C1 H1A 0.96 ?
C1 H1B 0.96 ?
C1 H1C 0.96 ?
C12 C13 1.385(5) ?
C12 H12 0.93 ?
C13 C14 1.367(4) ?
C13 H13 0.93 ?
C14 H14 0.93 ?

loop_
_geom_hbond_atom_site_label_D
_geom_hbond_atom_site_label_H
_geom_hbond_atom_site_label_A
_geom_hbond_distance_DH
_geom_hbond_distance_HA
_geom_hbond_distance_DA
_geom_hbond_angle_DHA
N2 H2A O1 0.86 2.35 3.116(3) 148.6

loop_
_geom_torsion_atom_site_label_1
_geom_torsion_atom_site_label_2
_geom_torsion_atom_site_label_3
_geom_torsion_atom_site_label_4
_geom_torsion
O3 Cu1 N1 C14 34.21(17)
O4 Cu1 N1 C14 127.80(17)
O1 Cu1 N1 C14 -145.46(17)
O2 Cu1 N1 C14 -52.12(17)
O3 Cu1 N1 C11 -137.68(18)
O4 Cu1 N1 C11 -44.10(18)
O1 Cu1 N1 C11 42.65(19)
O2 Cu1 N1 C11 135.98(18)
O3 Cu1 O1 C2 -69.0(4)
O4 Cu1 O1 C2 -158.34(19)
O2 Cu1 O1 C2 12.46(19)
N1 Cu1 O1 C2 109.33(19)
O3 Cu1 O2 C4 156.3(2)
O1 Cu1 O2 C4 -12.4(2)
N1 Cu1 O2 C4 -108.8(2)
O4 Cu1 O3 C7 8.6(2)
O1 Cu1 O3 C7 -80.0(4)
O2 Cu1 O3 C7 -162.1(2)
N1 Cu1 O3 C7 101.66(19)
O3 Cu1 O4 C9 -7.73(18)
O1 Cu1 O4 C9 160.84(18)
N1 Cu1 O4 C9 -103.26(17)
Cu1 O4 C9 C8 3.8(3)
Cu1 O4 C9 C10 -175.92(16)
O4 C9 C8 C7 2.4(4)
C10 C9 C8 C7 -177.8(2)
Cu1 O3 C7 C8 -5.7(3)
Cu1 O3 C7 C6 174.26(18)
C9 C8 C7 O3 -1.4(4)
C9 C8 C7 C6 178.6(2)
Cu1 O2 C4 C3 5.4(4)
Cu1 O2 C4 C5 -175.71(19)
O2 C4 C3 C2 6.7(4)
C5 C4 C3 C2 -172.2(3)
Cu1 O1 C2 C3 -5.7(3)
Cu1 O1 C2 C1 173.44(17)
C4 C3 C2 O1 -6.6(4)
C4 C3 C2 C1 174.3(3)
C12 N3 C11 N2 -177.2(3)
C12 N3 C11 N1 1.6(4)
C14 N1 C11 N2 177.4(2)
Cu1 N1 C11 N2 -10.6(3)
C14 N1 C11 N3 -1.3(3)
Cu1 N1 C11 N3 170.61(18)
C11 N3 C12 C13 0.0(5)
N3 C12 C13 C14 -1.6(5)
C11 N1 C14 C13 -0.5(4)
Cu1 N1 C14 C13 -173.2(2)
C12 C13 C14 N1 1.8(4)
